data_7249743
loop_
_publ_author_name
'Nafie, Mohamed S.'
'Ali, M.'
'Alwehaibi, Moayad Abdullah'
'Alayyaf, Abdulmajeed Abdullah'
'Al-Muhanna, Muhanna K'
'Almuqati, Naif S.'
'Alghamdi, Abdullah A.'
'Haukka, Matti'
'Tariq, Syeda Sumayya'
'Ul-Haq, Zaheer'
'Barakat, Assem'

_publ_section_title
;
 Potent EGFR/PARP-1 inhibition by spirooxindole-triazole hybrids for
 targeted liver cancer therapy.
;
_journal_issue 1
_journal_name_full 'RSC advances'
_journal_page_first 58
_journal_page_last 74
_journal_paper_doi 10.1039/d4ra05966b
_journal_volume 15
_journal_year 2025
_chemical_formula_moiety 'C11 H8 Cl3 N3 O'
_chemical_formula_sum 'C11 H8 Cl3 N3 O'
_chemical_formula_weight 304.55
_space_group_crystal_system monoclinic
_space_group_IT_number 14
_space_group_name_Hall '-P 2yn'
_space_group_name_H-M_alt 'P 1 21/n 1'
_atom_sites_solution_hydrogens geom
_audit_creation_method SHELXL-2019/3
_audit_update_record
;
2024-06-05 deposited with the CCDC.	2024-12-16 downloaded from the CCDC.
;
_cell_angle_alpha 90
_cell_angle_beta 93.7149(15)
_cell_angle_gamma 90
_cell_formula_units_Z 4
_cell_length_a 10.62874(18)
_cell_length_b 10.43514(18)
_cell_length_c 11.62031(19)
_cell_measurement_reflns_used 8704
_cell_measurement_temperature 121(2)
_cell_measurement_theta_max 78.8710
_cell_measurement_theta_min 5.4550
_cell_volume 1286.13(4)
_computing_cell_refinement
;
CrysAlisPro 1.171.42.49 (Rigaku Oxford Diffraction, 2022)
;
_computing_data_collection
;
CrysAlisPro 1.171.42.49 (Rigaku Oxford Diffraction, 2022)
;
_computing_data_reduction
;
CrysAlisPro 1.171.42.49 (Rigaku Oxford Diffraction, 2022)
;
_computing_molecular_graphics 'CrystaMaker X (CrystalMaker Software ltd., 2022)'
_computing_publication_material 'SHELXL-2019/3 (Sheldrick, 2019)'
_computing_structure_refinement 'SHELXL-2019/3 (Sheldrick, 2019)'
_computing_structure_solution 'SHELXT (Sheldrick, 2018)'
_diffrn_ambient_temperature 121(2)
_diffrn_detector 'Hybrid Pixel Array Detector'
_diffrn_detector_area_resol_mean 10.0000
_diffrn_detector_type 'HyPix-Arc 100'
_diffrn_measured_fraction_theta_full 1.000
_diffrn_measured_fraction_theta_max 0.982
_diffrn_measurement_device 'four-circle diffractometer'
_diffrn_measurement_device_type 'SuperNova, Dualflex, HyPix-Arc 100'
_diffrn_measurement_method '\w scans'
_diffrn_radiation_monochromator mirror
_diffrn_radiation_probe x-ray
_diffrn_radiation_type CuK\a
_diffrn_radiation_wavelength 1.54184
_diffrn_reflns_av_R_equivalents 0.0343
_diffrn_reflns_av_unetI/netI 0.0218
_diffrn_reflns_Laue_measured_fraction_full 1.000
_diffrn_reflns_Laue_measured_fraction_max 0.982
_diffrn_reflns_limit_h_max 13
_diffrn_reflns_limit_h_min -12
_diffrn_reflns_limit_k_max 13
_diffrn_reflns_limit_k_min -13
_diffrn_reflns_limit_l_max 12
_diffrn_reflns_limit_l_min -14
_diffrn_reflns_number 16383
_diffrn_reflns_point_group_measured_fraction_full 1.000
_diffrn_reflns_point_group_measured_fraction_max 0.982
_diffrn_reflns_theta_full 67.684
_diffrn_reflns_theta_max 79.465
_diffrn_reflns_theta_min 5.467
_diffrn_source 'micro-focus sealed X-ray tube'
_diffrn_source_type 'SuperNova (Cu) X-ray Source'
_exptl_absorpt_coefficient_mu 6.387
_exptl_absorpt_correction_T_max 1.00000
_exptl_absorpt_correction_T_min 0.47576
_exptl_absorpt_correction_type multi-scan
_exptl_absorpt_process_details
;
CrysAlisPro 1.171.42.80a (Rigaku Oxford Diffraction, 2023)
Empirical absorption correction using spherical harmonics,
implemented in SCALE3 ABSPACK scaling algorithm.
;
_exptl_crystal_colour colourless
_exptl_crystal_density_diffrn 1.573
_exptl_crystal_description plate
_exptl_crystal_F_000 616
_exptl_crystal_size_max 0.155
_exptl_crystal_size_mid 0.105
_exptl_crystal_size_min 0.032
_refine_diff_density_max 0.341
_refine_diff_density_min -0.271
_refine_diff_density_rms 0.053
_refine_ls_extinction_method none
_refine_ls_goodness_of_fit_ref 1.072
_refine_ls_hydrogen_treatment constr
_refine_ls_matrix_type full
_refine_ls_number_parameters 165
_refine_ls_number_reflns 2740
_refine_ls_number_restraints 0
_refine_ls_restrained_S_all 1.072
_refine_ls_R_factor_all 0.0345
_refine_ls_R_factor_gt 0.0309
_refine_ls_shift/su_max 0.001
_refine_ls_shift/su_mean 0.000
_refine_ls_structure_factor_coef Fsqd
_refine_ls_weighting_details 'w=1/[\s^2^(Fo^2^)+(0.0478P)^2^+0.5019P] where P=(Fo^2^+2Fc^2^)/3'
_refine_ls_weighting_scheme calc
_refine_ls_wR_factor_gt 0.0839
_refine_ls_wR_factor_ref 0.0861
_reflns_Friedel_coverage 0.000
_reflns_number_gt 2460
_reflns_number_total 2740
_reflns_threshold_expression 'I > 2\s(I)'
_cod_data_source_file d4ra05966b2.cif
_cod_data_source_block ab1332
_cod_original_sg_symbol_H-M 'P 21/n'
_cod_database_code 7249743
_shelx_shelxl_version_number 2019/3
_shelx_space_group_comment
;
The symmetry employed for this shelxl refinement is uniquely defined
by the following loop, which should always be used as a source of
symmetry information in preference to the above space-group names.
They are only intended as comments.
;
_shelx_estimated_absorpt_t_min 0.438
_shelx_estimated_absorpt_t_max 0.822

loop_
_space_group_symop_operation_xyz
'x, y, z'
'-x+1/2, y+1/2, -z+1/2'
'-x, -y, -z'
'x-1/2, -y-1/2, z-1/2'

loop_
_atom_site_label
_atom_site_type_symbol
_atom_site_fract_x
_atom_site_fract_y
_atom_site_fract_z
_atom_site_U_iso_or_equiv
_atom_site_adp_type
_atom_site_occupancy
_atom_site_site_symmetry_order
_atom_site_calc_flag
_atom_site_refinement_flags_posn
_atom_site_refinement_flags_adp
_atom_site_refinement_flags_occupancy
_atom_site_disorder_assembly
_atom_site_disorder_group
Cl1 Cl 0.88968(4) 0.34659(5) 0.87932(3) 0.03676(13) Uani 1 1 d . . . . .
Cl2 Cl 1.13491(4) 0.29718(4) 0.49224(4) 0.03398(12) Uani 1 1 d . . . . .
Cl3 Cl 0.64692(4) 0.43168(5) 0.46302(4) 0.03987(13) Uani 1 1 d . . . . .
O1 O 0.29578(11) 0.28847(12) 0.76958(11) 0.0336(3) Uani 1 1 d . . . . .
N1 N 0.66565(13) 0.41172(13) 0.71996(12) 0.0280(3) Uani 1 1 d . . . . .
N2 N 0.65038(14) 0.52729(14) 0.77491(14) 0.0351(3) Uani 1 1 d . . . . .
N3 N 0.53715(14) 0.52685(14) 0.81044(14) 0.0340(3) Uani 1 1 d . . . . .
C1 C 0.88998(16) 0.35423(15) 0.73093(14) 0.0279(3) Uani 1 1 d . . . . .
C2 C 1.00064(15) 0.32773(15) 0.67887(14) 0.0280(3) Uani 1 1 d . . . . .
H2 H 1.075735 0.306592 0.723628 0.034 Uiso 1 1 calc R U . . .
C3 C 0.99867(16) 0.33293(15) 0.56005(15) 0.0283(3) Uani 1 1 d . . . . .
C4 C 0.89091(16) 0.36462(16) 0.49196(15) 0.0301(3) Uani 1 1 d . . . . .
H4 H 0.892120 0.368264 0.410355 0.036 Uiso 1 1 calc R U . . .
C5 C 0.78170(16) 0.39075(16) 0.54639(14) 0.0294(3) Uani 1 1 d . . . . .
C6 C 0.77896(15) 0.38527(15) 0.66616(14) 0.0280(3) Uani 1 1 d . . . . .
C7 C 0.56034(15) 0.33909(15) 0.72076(14) 0.0261(3) Uani 1 1 d . . . . .
C8 C 0.55104(17) 0.20805(17) 0.67020(15) 0.0325(4) Uani 1 1 d . . . . .
H8A H 0.534726 0.214353 0.586411 0.049 Uiso 1 1 calc R U . . .
H8B H 0.481879 0.161464 0.703212 0.049 Uiso 1 1 calc R U . . .
H8C H 0.630388 0.162087 0.687682 0.049 Uiso 1 1 calc R U . . .
C9 C 0.47819(15) 0.41397(15) 0.77916(14) 0.0276(3) Uani 1 1 d . . . . .
C10 C 0.34734(16) 0.38676(17) 0.80479(14) 0.0301(3) Uani 1 1 d . . . . .
C11 C 0.28182(18) 0.4832(2) 0.87536(19) 0.0427(5) Uani 1 1 d . . . . .
H11A H 0.275203 0.564725 0.833614 0.064 Uiso 1 1 calc R U . . .
H11B H 0.330191 0.495769 0.949179 0.064 Uiso 1 1 calc R U . . .
H11C H 0.197195 0.452033 0.889453 0.064 Uiso 1 1 calc R U . . .

loop_
_atom_site_aniso_label
_atom_site_aniso_U_11
_atom_site_aniso_U_22
_atom_site_aniso_U_33
_atom_site_aniso_U_23
_atom_site_aniso_U_13
_atom_site_aniso_U_12
Cl1 0.0310(2) 0.0517(3) 0.0276(2) 0.00218(16) 0.00189(15) 0.00147(17)
Cl2 0.0303(2) 0.0368(2) 0.0356(2) -0.00238(16) 0.00748(16) 0.00213(16)
Cl3 0.0301(2) 0.0517(3) 0.0368(2) 0.00805(18) -0.00495(17) 0.00424(18)
O1 0.0265(6) 0.0332(6) 0.0411(7) -0.0001(5) 0.0013(5) -0.0011(5)
N1 0.0248(7) 0.0260(7) 0.0330(7) -0.0018(5) 0.0011(5) 0.0006(5)
N2 0.0303(7) 0.0282(7) 0.0470(9) -0.0064(6) 0.0047(6) -0.0009(6)
N3 0.0281(7) 0.0297(7) 0.0446(8) -0.0055(6) 0.0044(6) -0.0002(6)
C1 0.0285(8) 0.0262(8) 0.0288(8) 0.0012(6) 0.0008(6) -0.0023(6)
C2 0.0243(8) 0.0264(8) 0.0327(8) 0.0015(6) -0.0014(6) -0.0001(6)
C3 0.0278(8) 0.0252(7) 0.0322(8) -0.0003(6) 0.0040(6) -0.0011(6)
C4 0.0317(8) 0.0299(8) 0.0285(8) 0.0012(6) 0.0003(6) -0.0017(6)
C5 0.0270(8) 0.0290(8) 0.0317(8) 0.0022(6) -0.0028(6) -0.0006(6)
C6 0.0256(8) 0.0248(7) 0.0337(8) 0.0005(6) 0.0027(6) -0.0022(6)
C7 0.0241(7) 0.0264(8) 0.0273(8) 0.0015(6) -0.0014(6) 0.0001(6)
C8 0.0325(9) 0.0306(8) 0.0345(9) -0.0053(7) 0.0035(7) -0.0025(7)
C9 0.0256(8) 0.0263(8) 0.0307(8) 0.0006(6) 0.0000(6) 0.0017(6)
C10 0.0283(8) 0.0323(8) 0.0298(8) 0.0025(7) 0.0014(6) 0.0030(7)
C11 0.0335(10) 0.0427(10) 0.0531(12) -0.0100(9) 0.0110(8) 0.0007(8)

loop_
_atom_type_symbol
_atom_type_description
_atom_type_scat_dispersion_real
_atom_type_scat_dispersion_imag
_atom_type_scat_source
C C 0.0181 0.0091 'International Tables Vol C Tables 4.2.6.8 and 6.1.1.4'
H H 0.0000 0.0000 'International Tables Vol C Tables 4.2.6.8 and 6.1.1.4'
Cl Cl 0.3639 0.7018 'International Tables Vol C Tables 4.2.6.8 and 6.1.1.4'
N N 0.0311 0.0180 'International Tables Vol C Tables 4.2.6.8 and 6.1.1.4'
O O 0.0492 0.0322 'International Tables Vol C Tables 4.2.6.8 and 6.1.1.4'

loop_
_geom_angle_atom_site_label_1
_geom_angle_atom_site_label_2
_geom_angle_atom_site_label_3
_geom_angle
_geom_angle_site_symmetry_1
_geom_angle_site_symmetry_3
_geom_angle_publ_flag
C7 N1 N2 111.38(13) . . ?
C7 N1 C6 128.34(14) . . ?
N2 N1 C6 120.18(14) . . ?
N3 N2 N1 106.48(13) . . ?
N2 N3 C9 109.62(14) . . ?
C2 C1 C6 121.53(15) . . ?
C2 C1 Cl1 118.93(13) . . ?
C6 C1 Cl1 119.54(13) . . ?
C3 C2 C1 118.08(15) . . ?
C3 C2 H2 121.0 . . ?
C1 C2 H2 121.0 . . ?
C2 C3 C4 122.51(16) . . ?
C2 C3 Cl2 119.16(13) . . ?
C4 C3 Cl2 118.33(13) . . ?
C5 C4 C3 118.12(16) . . ?
C5 C4 H4 120.9 . . ?
C3 C4 H4 120.9 . . ?
C4 C5 C6 121.33(15) . . ?
C4 C5 Cl3 118.75(13) . . ?
C6 C5 Cl3 119.91(13) . . ?
C5 C6 C1 118.41(15) . . ?
C5 C6 N1 120.30(15) . . ?
C1 C6 N1 121.29(15) . . ?
N1 C7 C9 103.65(14) . . ?
N1 C7 C8 123.08(15) . . ?
C9 C7 C8 133.24(15) . . ?
C7 C8 H8A 109.5 . . ?
C7 C8 H8B 109.5 . . ?
H8A C8 H8B 109.5 . . ?
C7 C8 H8C 109.5 . . ?
H8A C8 H8C 109.5 . . ?
H8B C8 H8C 109.5 . . ?
N3 C9 C7 108.86(14) . . ?
N3 C9 C10 122.30(15) . . ?
C7 C9 C10 128.82(15) . . ?
O1 C10 C9 120.32(15) . . ?
O1 C10 C11 122.21(16) . . ?
C9 C10 C11 117.46(16) . . ?
C10 C11 H11A 109.5 . . ?
C10 C11 H11B 109.5 . . ?
H11A C11 H11B 109.5 . . ?
C10 C11 H11C 109.5 . . ?
H11A C11 H11C 109.5 . . ?
H11B C11 H11C 109.5 . . ?

loop_
_geom_bond_atom_site_label_1
_geom_bond_atom_site_label_2
_geom_bond_distance
_geom_bond_site_symmetry_2
_geom_bond_publ_flag
Cl1 C1 1.7265(17) . yes
Cl2 C3 1.7335(17) . yes
Cl3 C5 1.7302(17) . yes
O1 C10 1.221(2) . yes
N1 C7 1.352(2) . yes
N1 N2 1.379(2) . yes
N1 C6 1.419(2) . yes
N2 N3 1.297(2) . yes
N3 C9 1.372(2) . yes
C1 C2 1.385(2) . ?
C1 C6 1.396(2) . ?
C2 C3 1.381(2) . ?
C2 H2 0.9500 . ?
C3 C4 1.389(2) . ?
C4 C5 1.385(2) . ?
C4 H4 0.9500 . ?
C5 C6 1.395(2) . ?
C7 C9 1.382(2) . ?
C7 C8 1.489(2) . ?
C8 H8A 0.9800 . ?
C8 H8B 0.9800 . ?
C8 H8C 0.9800 . ?
C9 C10 1.469(2) . ?
C10 C11 1.498(2) . ?
C11 H11A 0.9800 . ?
C11 H11B 0.9800 . ?
C11 H11C 0.9800 . ?

loop_
_geom_torsion_atom_site_label_1
_geom_torsion_atom_site_label_2
_geom_torsion_atom_site_label_3
_geom_torsion_atom_site_label_4
_geom_torsion
_geom_torsion_site_symmetry_1
_geom_torsion_site_symmetry_2
_geom_torsion_site_symmetry_3
_geom_torsion_site_symmetry_4
_geom_torsion_publ_flag
C7 N1 N2 N3 0.40(19) . . . . ?
C6 N1 N2 N3 176.98(15) . . . . ?
N1 N2 N3 C9 -0.40(19) . . . . ?
C6 C1 C2 C3 0.1(2) . . . . ?
Cl1 C1 C2 C3 179.29(12) . . . . ?
C1 C2 C3 C4 0.6(2) . . . . ?
C1 C2 C3 Cl2 -178.75(12) . . . . ?
C2 C3 C4 C5 -0.5(3) . . . . ?
Cl2 C3 C4 C5 178.81(13) . . . . ?
C3 C4 C5 C6 -0.2(3) . . . . ?
C3 C4 C5 Cl3 179.48(13) . . . . ?
C4 C5 C6 C1 0.8(2) . . . . ?
Cl3 C5 C6 C1 -178.84(12) . . . . ?
C4 C5 C6 N1 -179.63(15) . . . . ?
Cl3 C5 C6 N1 0.7(2) . . . . ?
C2 C1 C6 C5 -0.8(2) . . . . ?
Cl1 C1 C6 C5 -179.97(13) . . . . ?
C2 C1 C6 N1 179.69(15) . . . . ?
Cl1 C1 C6 N1 0.5(2) . . . . ?
C7 N1 C6 C5 71.7(2) . . . . ?
N2 N1 C6 C5 -104.20(19) . . . . ?
C7 N1 C6 C1 -108.7(2) . . . . ?
N2 N1 C6 C1 75.3(2) . . . . ?
N2 N1 C7 C9 -0.23(18) . . . . ?
C6 N1 C7 C9 -176.47(15) . . . . ?
N2 N1 C7 C8 -178.39(15) . . . . ?
C6 N1 C7 C8 5.4(3) . . . . ?
N2 N3 C9 C7 0.3(2) . . . . ?
N2 N3 C9 C10 -178.36(15) . . . . ?
N1 C7 C9 N3 -0.01(18) . . . . ?
C8 C7 C9 N3 177.87(17) . . . . ?
N1 C7 C9 C10 178.50(16) . . . . ?
C8 C7 C9 C10 -3.6(3) . . . . ?
N3 C9 C10 O1 175.66(16) . . . . ?
C7 C9 C10 O1 -2.7(3) . . . . ?
N3 C9 C10 C11 -4.7(2) . . . . ?
C7 C9 C10 C11 176.99(17) . . . . ?
